data_7236483
loop_
_publ_author_name
'Li, Jinyu'
'Shan, Tong'
'Yao, Mingming'
'Gao, Yu'
'Han, Xiao'
'Yang, Bing'
'Lu, Ping'

_publ_section_title
;
 The effect of different binding sites on the optical and electronic
 properties of tetraphenylethylene-substituted thiophene isomers
;
_journal_issue 10
_journal_name_full 'Journal of Materials Chemistry C'
_journal_page_first 2552
_journal_paper_doi 10.1039/C6TC05653A
_journal_volume 5
_journal_year 2017
_chemical_formula_sum 'C56.5 H40.5 Cl1.5 S'
_chemical_formula_weight 804.62
_space_group_IT_number 2
_space_group_name_Hall '-P 1'
_space_group_name_H-M_alt 'P -1'
_symmetry_cell_setting triclinic
_symmetry_space_group_name_Hall '-P 1'
_symmetry_space_group_name_H-M 'P -1'
_atom_sites_solution_hydrogens geom
_atom_sites_solution_primary direct
_atom_sites_solution_secondary difmap
_audit_creation_method SHELXL-97
_audit_update_record
;
2016-12-15 deposited with the CCDC.
2017-02-22 downloaded from the CCDC.
;
_cell_angle_alpha 82.07(3)
_cell_angle_beta 84.57(3)
_cell_angle_gamma 87.47(3)
_cell_formula_units_Z 2
_cell_length_a 9.4004(19)
_cell_length_b 11.442(2)
_cell_length_c 21.172(4)
_cell_measurement_reflns_used 13270
_cell_measurement_temperature 293(2)
_cell_measurement_theta_max 27.57
_cell_measurement_theta_min 3.02
_cell_volume 2244.2(8)
_computing_cell_refinement RAPID-AUTO
_computing_data_collection 'RAPID-AUTO (Rigaku Corporation, 1998)'
_computing_data_reduction 'CrystalStructure (Rigaku/MSC and Rigaku Corporation, 2002)'
_computing_molecular_graphics 'SHELXTL (Sheldrick, 2008)'
_computing_publication_material SHELXL-97
_computing_structure_refinement 'SHELXL-97 (Sheldrick, 2008)'
_computing_structure_solution 'SHELXS-97 (Sheldrick, 2008)'
_diffrn_ambient_temperature 293(2)
_diffrn_measured_fraction_theta_full 0.992
_diffrn_measured_fraction_theta_max 0.992
_diffrn_measurement_device_type 'Rigaku RAXIS-RAPID'
_diffrn_measurement_method '\w scans'
_diffrn_radiation_monochromator graphite
_diffrn_radiation_source 'fine-focus sealed tube'
_diffrn_radiation_type MoK\a
_diffrn_radiation_wavelength 0.71073
_diffrn_reflns_av_R_equivalents 0.0492
_diffrn_reflns_av_sigmaI/netI 0.0712
_diffrn_reflns_limit_h_max 11
_diffrn_reflns_limit_h_min -10
_diffrn_reflns_limit_k_max 13
_diffrn_reflns_limit_k_min -13
_diffrn_reflns_limit_l_max 25
_diffrn_reflns_limit_l_min -25
_diffrn_reflns_number 17582
_diffrn_reflns_theta_full 25.00
_diffrn_reflns_theta_max 25.00
_diffrn_reflns_theta_min 3.01
_exptl_absorpt_coefficient_mu 0.198
_exptl_absorpt_correction_T_max 0.9766
_exptl_absorpt_correction_T_min 0.9652
_exptl_absorpt_correction_type multi-scan
_exptl_crystal_colour colorless
_exptl_crystal_density_diffrn 1.191
_exptl_crystal_density_method 'not measured'
_exptl_crystal_description block
_exptl_crystal_F_000 842
_exptl_crystal_size_max 0.18
_exptl_crystal_size_mid 0.15
_exptl_crystal_size_min 0.12
_refine_diff_density_max 0.641
_refine_diff_density_min -0.355
_refine_diff_density_rms 0.075
_refine_ls_extinction_method none
_refine_ls_goodness_of_fit_ref 1.002
_refine_ls_hydrogen_treatment constr
_refine_ls_matrix_type full
_refine_ls_number_parameters 530
_refine_ls_number_reflns 7843
_refine_ls_number_restraints 6
_refine_ls_restrained_S_all 1.006
_refine_ls_R_factor_all 0.1313
_refine_ls_R_factor_gt 0.0713
_refine_ls_shift/su_max 0.010
_refine_ls_shift/su_mean 0.000
_refine_ls_structure_factor_coef Fsqd
_refine_ls_weighting_details 'calc w=1/[\s^2^(Fo^2^)+(0.1665P)^2^+0.0000P] where P=(Fo^2^+2Fc^2^)/3'
_refine_ls_weighting_scheme calc
_refine_ls_wR_factor_gt 0.2139
_refine_ls_wR_factor_ref 0.2663
_reflns_number_gt 4232
_reflns_number_total 7843
_reflns_threshold_expression >2sigma(I)
_cod_data_source_file c6tc05653a3.cif
_cod_data_source_block ljy1008
_cod_original_formula_sum 'C56.50 H40.50 Cl1.50 S'
_cod_database_code 7236483

loop_
_symmetry_equiv_pos_as_xyz
'x, y, z'
'-x, -y, -z'

loop_
_atom_site_label
_atom_site_type_symbol
_atom_site_fract_x
_atom_site_fract_y
_atom_site_fract_z
_atom_site_U_iso_or_equiv
_atom_site_adp_type
_atom_site_occupancy
_atom_site_symmetry_multiplicity
_atom_site_calc_flag
_atom_site_refinement_flags
_atom_site_disorder_assembly
_atom_site_disorder_group
C57 C 0.713(2) 0.518(2) 0.9520(10) 0.38(2) Uiso 0.50 1 d PD . .
H57 H 0.7143 0.4958 0.9088 0.462 Uiso 0.50 1 calc PR . .
Cl3 Cl 0.659(2) 0.4187(19) 1.0095(11) 0.618(15) Uiso 0.50 1 d PD . .
Cl2 Cl 0.598(2) 0.618(2) 0.9687(12) 0.593(14) Uiso 0.50 1 d PD . .
Cl1 Cl 0.8613(17) 0.5525(19) 0.9721(9) 0.485(10) Uiso 0.50 1 d PD . .
C1 C 1.3531(4) 0.6997(4) 1.1941(2) 0.0551(11) Uani 1 1 d . . .
H1 H 1.3314 0.7800 1.1848 0.066 Uiso 1 1 calc R . .
C2 C 1.4868(5) 0.6564(5) 1.1750(2) 0.0719(14) Uani 1 1 d . . .
H2 H 1.5546 0.7075 1.1532 0.086 Uiso 1 1 calc R . .
C3 C 1.5204(5) 0.5386(5) 1.1880(3) 0.0762(15) Uani 1 1 d . . .
H3 H 1.6114 0.5098 1.1756 0.091 Uiso 1 1 calc R . .
C4 C 1.4196(5) 0.4626(4) 1.2194(2) 0.0688(14) Uani 1 1 d . . .
H4 H 1.4425 0.3824 1.2277 0.083 Uiso 1 1 calc R . .
C5 C 1.2837(5) 0.5046(4) 1.2388(2) 0.0584(11) Uani 1 1 d . . .
H5 H 1.2156 0.4525 1.2595 0.070 Uiso 1 1 calc R . .
C6 C 1.2498(4) 0.6249(4) 1.22718(17) 0.0447(9) Uani 1 1 d . . .
C7 C 1.1085(4) 0.6763(3) 1.24917(17) 0.0444(9) Uani 1 1 d . . .
C8 C 1.0502(4) 0.6546(3) 1.31122(18) 0.0446(9) Uani 1 1 d . . .
C9 C 1.1336(4) 0.5868(3) 1.36259(17) 0.0427(9) Uani 1 1 d . . .
C10 C 1.2734(4) 0.6120(4) 1.37015(18) 0.0501(10) Uani 1 1 d . . .
H10 H 1.3175 0.6743 1.3438 0.060 Uiso 1 1 calc R . .
C11 C 1.3479(5) 0.5455(4) 1.4164(2) 0.0595(12) Uani 1 1 d . . .
H11 H 1.4422 0.5625 1.4202 0.071 Uiso 1 1 calc R . .
C12 C 1.2851(6) 0.4561(4) 1.4561(2) 0.0665(13) Uani 1 1 d . . .
H12 H 1.3365 0.4115 1.4869 0.080 Uiso 1 1 calc R . .
C13 C 1.1458(6) 0.4311(4) 1.4511(2) 0.0691(14) Uani 1 1 d . . .
H13 H 1.1024 0.3707 1.4793 0.083 Uiso 1 1 calc R . .
C14 C 1.0692(5) 0.4948(4) 1.4046(2) 0.0598(11) Uani 1 1 d . . .
H14 H 0.9750 0.4765 1.4011 0.072 Uiso 1 1 calc R . .
C15 C 0.9033(4) 0.6965(4) 1.33302(18) 0.0464(9) Uani 1 1 d . . .
C16 C 0.8810(4) 0.7488(4) 1.38858(19) 0.0509(10) Uani 1 1 d . . .
H16 H 0.9579 0.7567 1.4121 0.061 Uiso 1 1 calc R . .
C17 C 0.7459(5) 0.7895(4) 1.4098(2) 0.0629(12) Uani 1 1 d . . .
H17 H 0.7330 0.8241 1.4473 0.075 Uiso 1 1 calc R . .
C18 C 0.6327(5) 0.7790(5) 1.3758(3) 0.0747(15) Uani 1 1 d . . .
H18 H 0.5426 0.8080 1.3895 0.090 Uiso 1 1 calc R . .
C19 C 0.6514(5) 0.7256(6) 1.3213(3) 0.0851(17) Uani 1 1 d . . .
H19 H 0.5736 0.7163 1.2986 0.102 Uiso 1 1 calc R . .
C20 C 0.7865(5) 0.6855(5) 1.3002(2) 0.0686(13) Uani 1 1 d . . .
H20 H 0.7983 0.6503 1.2629 0.082 Uiso 1 1 calc R . .
C21 C 1.0369(4) 0.7523(4) 1.19797(17) 0.0441(9) Uani 1 1 d . . .
C22 C 1.0047(4) 0.8708(4) 1.19890(18) 0.0466(9) Uani 1 1 d . . .
H22 H 1.0255 0.9057 1.2340 0.056 Uiso 1 1 calc R . .
C23 C 0.9425(4) 0.9391(4) 1.14936(17) 0.0455(9) Uani 1 1 d . . .
H23 H 0.9251 1.0193 1.1511 0.055 Uiso 1 1 calc R . .
C24 C 0.9054(4) 0.8900(4) 1.09658(16) 0.0425(9) Uani 1 1 d . B .
C25 C 0.9383(5) 0.7711(4) 1.0955(2) 0.0636(13) Uani 1 1 d . . .
H25 H 0.9164 0.7357 1.0608 0.076 Uiso 1 1 calc R . .
C26 C 1.0031(5) 0.7037(4) 1.1448(2) 0.0627(13) Uani 1 1 d . . .
H26 H 1.0245 0.6242 1.1424 0.075 Uiso 1 1 calc R . .
C27 C 0.8335(4) 0.9593(3) 1.04367(16) 0.0413(9) Uani 1 1 d . . .
C28 C 0.7027(2) 1.12429(16) 0.97594(8) 0.0575(5) Uani 0.50 1 d P A 1
H28 H 0.6558 1.1934 0.9593 0.069 Uiso 0.50 1 calc PR A 1
C28' C 0.79794(19) 1.10026(17) 1.03874(8) 0.0578(5) Uani 0.50 1 d P B 2
H28' H 0.8242 1.1538 1.0645 0.069 Uiso 0.50 1 calc PR B 2
S1' S 0.7027(2) 1.12429(16) 0.97594(8) 0.0575(5) Uani 0.50 1 d P . .
C29 C 0.7124(4) 0.9958(4) 0.95091(16) 0.0416(9) Uani 1 1 d . A .
C30 C 0.7845(4) 0.9122(4) 0.99213(16) 0.0451(10) Uani 1 1 d . A .
H30 H 0.7984 0.8334 0.9860 0.054 Uiso 1 1 calc R . .
C31 C 0.6470(4) 0.9694(3) 0.89380(16) 0.0389(9) Uani 1 1 d . . .
C32 C 0.5163(4) 1.0209(3) 0.87657(16) 0.0404(9) Uani 1 1 d . B .
H32 H 0.4703 1.0761 0.9005 0.049 Uiso 1 1 calc R . .
C33 C 0.4550(4) 0.9916(3) 0.82511(17) 0.0423(9) Uani 1 1 d . . .
H33 H 0.3680 1.0274 0.8147 0.051 Uiso 1 1 calc R B .
C34 C 0.5195(4) 0.9098(3) 0.78799(16) 0.0367(8) Uani 1 1 d . B .
C35 C 0.6509(4) 0.8613(4) 0.80358(17) 0.0469(10) Uani 1 1 d . . .
H35 H 0.6982 0.8087 0.7784 0.056 Uiso 1 1 calc R B .
C36 C 0.7133(4) 0.8892(4) 0.85566(17) 0.0471(10) Uani 1 1 d . B .
H36 H 0.8010 0.8540 0.8655 0.057 Uiso 1 1 calc R . .
C37 C 0.4418(4) 0.8708(3) 0.73556(16) 0.0396(9) Uani 1 1 d . . .
C38 C 0.2957(4) 0.8283(3) 0.75697(17) 0.0414(9) Uani 1 1 d . B .
C39 C 0.1754(4) 0.8630(4) 0.7238(2) 0.0562(11) Uani 1 1 d . . .
H39 H 0.1844 0.9203 0.6880 0.067 Uiso 1 1 calc R B .
C40 C 0.0457(5) 0.8148(5) 0.7426(2) 0.0656(13) Uani 1 1 d . B .
H40 H -0.0325 0.8395 0.7198 0.079 Uiso 1 1 calc R . .
C41 C 0.0300(5) 0.7293(5) 0.7953(3) 0.0672(14) Uani 1 1 d . . .
H41 H -0.0575 0.6939 0.8070 0.081 Uiso 1 1 calc R B .
C42 C 0.1442(5) 0.6968(4) 0.8306(2) 0.0633(12) Uani 1 1 d . B .
H42 H 0.1333 0.6409 0.8669 0.076 Uiso 1 1 calc R . .
C43 C 0.2753(4) 0.7469(4) 0.81221(19) 0.0512(10) Uani 1 1 d . . .
H43 H 0.3512 0.7261 0.8371 0.061 Uiso 1 1 calc R B .
C44 C 0.5018(4) 0.8679(3) 0.67508(17) 0.0407(9) Uani 1 1 d . B .
C45 C 0.6456(4) 0.9132(3) 0.65127(16) 0.0411(9) Uani 1 1 d . . .
C46 C 0.6945(4) 1.0201(4) 0.66377(17) 0.0446(9) Uani 1 1 d . B .
H46 H 0.6360 1.0659 0.6892 0.054 Uiso 1 1 calc R . .
C47 C 0.8265(4) 1.0591(4) 0.63950(19) 0.0529(10) Uani 1 1 d . . .
H47 H 0.8559 1.1315 0.6479 0.063 Uiso 1 1 calc R B .
C48 C 0.9168(5) 0.9913(4) 0.6023(2) 0.0623(12) Uani 1 1 d . B .
H48 H 1.0074 1.0172 0.5865 0.075 Uiso 1 1 calc R . .
C49 C 0.8716(5) 0.8867(5) 0.5894(2) 0.0647(13) Uani 1 1 d . . .
H49 H 0.9317 0.8411 0.5644 0.078 Uiso 1 1 calc R B .
C50 C 0.7375(4) 0.8471(4) 0.6127(2) 0.0554(11) Uani 1 1 d . B .
H50 H 0.7080 0.7759 0.6027 0.067 Uiso 1 1 calc R . .
C51 C 0.4249(4) 0.8192(4) 0.62603(17) 0.0448(9) Uani 1 1 d . . .
C52 C 0.3981(5) 0.8924(5) 0.5704(2) 0.0616(12) Uani 1 1 d . B .
H52 H 0.4297 0.9694 0.5637 0.074 Uiso 1 1 calc R . .
C53 C 0.3236(5) 0.8512(6) 0.5241(2) 0.0762(16) Uani 1 1 d . . .
H53 H 0.3042 0.9012 0.4873 0.091 Uiso 1 1 calc R B .
C54 C 0.2794(5) 0.7373(6) 0.5331(3) 0.0837(19) Uani 1 1 d . B .
H54 H 0.2281 0.7102 0.5029 0.100 Uiso 1 1 calc R . .
C55 C 0.3112(5) 0.6636(5) 0.5870(3) 0.0786(16) Uani 1 1 d . . .
H55 H 0.2838 0.5855 0.5921 0.094 Uiso 1 1 calc R B .
C56 C 0.3834(4) 0.7025(4) 0.6342(2) 0.0577(11) Uani 1 1 d . B .
H56 H 0.4036 0.6514 0.6706 0.069 Uiso 1 1 calc R . .
S1 S 0.79794(19) 1.10026(17) 1.03874(8) 0.0578(5) Uani 0.50 1 d P A .

loop_
_atom_site_aniso_label
_atom_site_aniso_U_11
_atom_site_aniso_U_22
_atom_site_aniso_U_33
_atom_site_aniso_U_23
_atom_site_aniso_U_13
_atom_site_aniso_U_12
C1 0.055(2) 0.053(3) 0.053(2) 0.004(2) -0.002(2) 0.008(2)
C2 0.056(3) 0.080(4) 0.072(3) 0.002(3) 0.008(2) 0.009(3)
C3 0.064(3) 0.075(4) 0.085(4) -0.011(3) 0.005(3) 0.026(3)
C4 0.077(3) 0.053(3) 0.076(3) -0.011(3) -0.014(3) 0.023(3)
C5 0.069(3) 0.052(3) 0.055(3) -0.008(2) -0.006(2) 0.001(2)
C6 0.049(2) 0.050(2) 0.0357(19) -0.0037(18) -0.0106(17) 0.0087(18)
C7 0.046(2) 0.048(2) 0.040(2) -0.0029(18) -0.0104(17) 0.0003(17)
C8 0.045(2) 0.045(2) 0.043(2) -0.0033(18) -0.0087(17) 0.0019(17)
C9 0.045(2) 0.047(2) 0.0350(19) -0.0007(17) -0.0047(16) 0.0035(17)
C10 0.055(2) 0.055(3) 0.041(2) -0.0040(19) -0.0089(18) 0.0032(19)
C11 0.068(3) 0.060(3) 0.052(3) -0.005(2) -0.025(2) 0.009(2)
C12 0.087(4) 0.060(3) 0.052(3) -0.004(2) -0.025(2) 0.023(3)
C13 0.098(4) 0.054(3) 0.048(3) 0.011(2) 0.000(2) 0.011(3)
C14 0.063(3) 0.053(3) 0.057(3) 0.005(2) 0.004(2) 0.003(2)
C15 0.041(2) 0.052(2) 0.043(2) 0.0067(19) -0.0049(17) -0.0026(18)
C16 0.046(2) 0.055(3) 0.048(2) 0.005(2) -0.0027(18) -0.0015(19)
C17 0.061(3) 0.066(3) 0.058(3) 0.000(2) 0.000(2) 0.011(2)
C18 0.047(3) 0.098(4) 0.073(3) 0.002(3) 0.000(2) 0.011(3)
C19 0.040(3) 0.132(5) 0.084(4) -0.008(4) -0.018(2) -0.007(3)
C20 0.053(3) 0.097(4) 0.057(3) -0.013(3) -0.006(2) -0.009(2)
C21 0.042(2) 0.054(2) 0.0363(19) -0.0035(18) -0.0110(16) 0.0035(18)
C22 0.052(2) 0.052(2) 0.038(2) -0.0073(19) -0.0163(17) -0.0002(18)
C23 0.048(2) 0.051(2) 0.040(2) -0.0094(18) -0.0170(17) 0.0068(18)
C24 0.041(2) 0.059(2) 0.0296(18) -0.0081(18) -0.0083(15) 0.0027(18)
C25 0.094(3) 0.060(3) 0.044(2) -0.021(2) -0.035(2) 0.020(2)
C26 0.088(3) 0.057(3) 0.049(2) -0.018(2) -0.032(2) 0.022(2)
C27 0.0367(19) 0.058(2) 0.0311(18) -0.0072(17) -0.0107(15) 0.0013(17)
C28 0.0723(12) 0.0585(11) 0.0436(9) 0.0002(8) -0.0268(8) 0.0003(9)
C28' 0.0664(11) 0.0724(12) 0.0383(9) -0.0116(9) -0.0199(8) 0.0014(9)
S1' 0.0723(12) 0.0585(11) 0.0436(9) 0.0002(8) -0.0268(8) 0.0003(9)
C29 0.0340(19) 0.060(2) 0.0306(18) -0.0041(18) -0.0068(15) -0.0005(17)
C30 0.045(2) 0.059(3) 0.0330(19) -0.0109(18) -0.0132(16) 0.0076(18)
C31 0.0361(18) 0.053(2) 0.0279(17) -0.0028(17) -0.0078(14) -0.0020(16)
C32 0.0395(19) 0.049(2) 0.0335(18) -0.0094(17) -0.0058(15) 0.0047(17)
C33 0.0367(19) 0.053(2) 0.0378(19) -0.0069(18) -0.0109(16) 0.0052(17)
C34 0.0362(18) 0.047(2) 0.0273(17) -0.0038(16) -0.0092(14) 0.0013(16)
C35 0.042(2) 0.066(3) 0.0349(19) -0.0172(19) -0.0062(16) 0.0148(18)
C36 0.042(2) 0.062(3) 0.041(2) -0.016(2) -0.0152(17) 0.0131(18)
C37 0.0397(19) 0.046(2) 0.0345(19) -0.0090(17) -0.0103(15) 0.0083(16)
C38 0.0376(19) 0.052(2) 0.0360(19) -0.0104(18) -0.0072(15) 0.0062(17)
C39 0.043(2) 0.081(3) 0.045(2) -0.007(2) -0.0116(18) 0.011(2)
C40 0.041(2) 0.098(4) 0.060(3) -0.017(3) -0.010(2) 0.003(2)
C41 0.042(2) 0.081(4) 0.083(4) -0.027(3) -0.002(2) -0.006(2)
C42 0.054(3) 0.061(3) 0.071(3) 0.000(2) 0.003(2) 0.002(2)
C43 0.046(2) 0.058(3) 0.052(2) -0.010(2) -0.0109(19) 0.0055(19)
C44 0.044(2) 0.045(2) 0.0347(19) -0.0077(17) -0.0088(16) 0.0013(17)
C45 0.042(2) 0.052(2) 0.0307(18) -0.0076(17) -0.0104(15) 0.0004(17)
C46 0.047(2) 0.053(2) 0.0365(19) -0.0079(18) -0.0139(17) -0.0005(18)
C47 0.055(2) 0.054(3) 0.051(2) -0.005(2) -0.013(2) -0.012(2)
C48 0.048(2) 0.081(3) 0.058(3) -0.008(3) -0.004(2) -0.009(2)
C49 0.051(3) 0.080(3) 0.064(3) -0.022(3) 0.007(2) -0.003(2)
C50 0.051(2) 0.067(3) 0.053(2) -0.023(2) -0.005(2) -0.002(2)
C51 0.044(2) 0.055(2) 0.038(2) -0.0144(19) -0.0088(16) 0.0053(18)
C52 0.063(3) 0.078(3) 0.047(2) -0.011(2) -0.019(2) 0.000(2)
C53 0.076(3) 0.113(5) 0.047(3) -0.022(3) -0.030(2) 0.008(3)
C54 0.066(3) 0.128(5) 0.072(4) -0.057(4) -0.025(3) 0.008(3)
C55 0.064(3) 0.080(4) 0.104(4) -0.047(4) -0.014(3) -0.013(3)
C56 0.060(3) 0.060(3) 0.059(3) -0.019(2) -0.017(2) -0.004(2)
S1 0.0664(11) 0.0724(12) 0.0383(9) -0.0116(9) -0.0199(8) 0.0014(9)

loop_
_atom_type_symbol
_atom_type_description
_atom_type_scat_dispersion_real
_atom_type_scat_dispersion_imag
_atom_type_scat_source
C C 0.0033 0.0016 'International Tables Vol C Tables 4.2.6.8 and 6.1.1.4'
H H 0.0000 0.0000 'International Tables Vol C Tables 4.2.6.8 and 6.1.1.4'
S S 0.1246 0.1234 'International Tables Vol C Tables 4.2.6.8 and 6.1.1.4'
Cl Cl 0.1484 0.1585 'International Tables Vol C Tables 4.2.6.8 and 6.1.1.4'

loop_
_geom_angle_atom_site_label_1
_geom_angle_atom_site_label_2
_geom_angle_atom_site_label_3
_geom_angle
_geom_angle_site_symmetry_3
Cl1 C57 Cl2 107.6(13) .
Cl1 C57 Cl3 103.1(13) .
Cl2 C57 Cl3 96.7(11) .
Cl1 C57 H57 115.7 .
Cl2 C57 H57 115.7 .
Cl3 C57 H57 115.7 .
C57 Cl3 Cl2 41.5(6) .
C57 Cl3 Cl2 119.6(15) 2_667
Cl2 Cl3 Cl2 88.4(14) 2_667
C57 Cl2 Cl3 41.8(6) .
C57 Cl2 Cl3 122.6(15) 2_667
Cl3 Cl2 Cl3 91.6(14) 2_667
C2 C1 C6 120.9(4) .
C2 C1 H1 119.6 .
C6 C1 H1 119.6 .
C3 C2 C1 120.3(5) .
C3 C2 H2 119.8 .
C1 C2 H2 119.8 .
C2 C3 C4 119.9(4) .
C2 C3 H3 120.0 .
C4 C3 H3 120.0 .
C3 C4 C5 120.6(4) .
C3 C4 H4 119.7 .
C5 C4 H4 119.7 .
C4 C5 C6 119.8(5) .
C4 C5 H5 120.1 .
C6 C5 H5 120.1 .
C5 C6 C1 118.4(4) .
C5 C6 C7 122.5(4) .
C1 C6 C7 119.1(4) .
C8 C7 C21 123.3(3) .
C8 C7 C6 122.5(3) .
C21 C7 C6 114.2(3) .
C7 C8 C15 123.3(3) .
C7 C8 C9 121.1(3) .
C15 C8 C9 115.6(3) .
C10 C9 C14 118.0(4) .
C10 C9 C8 122.4(4) .
C14 C9 C8 119.6(4) .
C11 C10 C9 120.7(4) .
C11 C10 H10 119.6 .
C9 C10 H10 119.6 .
C12 C11 C10 120.7(4) .
C12 C11 H11 119.7 .
C10 C11 H11 119.7 .
C11 C12 C13 120.1(4) .
C11 C12 H12 120.0 .
C13 C12 H12 120.0 .
C12 C13 C14 120.6(5) .
C12 C13 H13 119.7 .
C14 C13 H13 119.7 .
C13 C14 C9 119.9(4) .
C13 C14 H14 120.1 .
C9 C14 H14 120.1 .
C20 C15 C16 117.5(4) .
C20 C15 C8 122.7(4) .
C16 C15 C8 119.8(3) .
C15 C16 C17 121.2(4) .
C15 C16 H16 119.4 .
C17 C16 H16 119.4 .
C18 C17 C16 120.1(4) .
C18 C17 H17 119.9 .
C16 C17 H17 119.9 .
C17 C18 C19 119.8(4) .
C17 C18 H18 120.1 .
C19 C18 H18 120.1 .
C18 C19 C20 119.9(4) .
C18 C19 H19 120.1 .
C20 C19 H19 120.1 .
C15 C20 C19 121.5(4) .
C15 C20 H20 119.2 .
C19 C20 H20 119.2 .
C22 C21 C26 117.1(3) .
C22 C21 C7 123.8(3) .
C26 C21 C7 119.2(3) .
C21 C22 C23 122.0(3) .
C21 C22 H22 119.0 .
C23 C22 H22 119.0 .
C22 C23 C24 121.1(4) .
C22 C23 H23 119.4 .
C24 C23 H23 119.4 .
C25 C24 C23 116.9(3) .
C25 C24 C27 120.4(3) .
C23 C24 C27 122.8(3) .
C26 C25 C24 121.6(3) .
C26 C25 H25 119.2 .
C24 C25 H25 119.2 .
C25 C26 C21 121.4(4) .
C25 C26 H26 119.3 .
C21 C26 H26 119.3 .
C30 C27 C24 124.8(3) .
C30 C27 C28' 111.2(3) .
C24 C27 C28' 124.0(3) .
C29 C28 H28 129.0 .
C27 C28' H28' 128.9 .
C30 C29 C31 124.4(4) .
C30 C29 C28 111.3(3) .
C31 C29 C28 124.3(3) .
C29 C30 C27 113.1(3) .
C29 C30 H30 123.4 .
C27 C30 H30 123.4 .
C36 C31 C32 117.3(3) .
C36 C31 C29 120.6(3) .
C32 C31 C29 122.1(3) .
C33 C32 C31 121.1(3) .
C33 C32 H32 119.5 .
C31 C32 H32 119.5 .
C32 C33 C34 121.6(3) .
C32 C33 H33 119.2 .
C34 C33 H33 119.2 .
C35 C34 C33 117.6(3) .
C35 C34 C37 122.3(3) .
C33 C34 C37 120.0(3) .
C36 C35 C34 121.4(3) .
C36 C35 H35 119.3 .
C34 C35 H35 119.3 .
C35 C36 C31 120.9(3) .
C35 C36 H36 119.5 .
C31 C36 H36 119.5 .
C44 C37 C38 122.3(3) .
C44 C37 C34 123.4(3) .
C38 C37 C34 114.2(3) .
C43 C38 C39 117.1(4) .
C43 C38 C37 119.2(3) .
C39 C38 C37 123.7(4) .
C40 C39 C38 121.6(4) .
C40 C39 H39 119.2 .
C38 C39 H39 119.2 .
C39 C40 C41 120.3(4) .
C39 C40 H40 119.9 .
C41 C40 H40 119.9 .
C42 C41 C40 119.7(5) .
C42 C41 H41 120.1 .
C40 C41 H41 120.1 .
C41 C42 C43 120.1(5) .
C41 C42 H42 120.0 .
C43 C42 H42 120.0 .
C42 C43 C38 121.1(4) .
C42 C43 H43 119.4 .
C38 C43 H43 119.4 .
C37 C44 C45 123.9(3) .
C37 C44 C51 121.6(3) .
C45 C44 C51 114.5(3) .
C46 C45 C50 117.2(4) .
C46 C45 C44 123.8(3) .
C50 C45 C44 119.0(3) .
C47 C46 C45 121.5(4) .
C47 C46 H46 119.2 .
C45 C46 H46 119.2 .
C46 C47 C48 120.3(4) .
C46 C47 H47 119.8 .
C48 C47 H47 119.8 .
C49 C48 C47 119.3(4) .
C49 C48 H48 120.4 .
C47 C48 H48 120.4 .
C48 C49 C50 121.0(4) .
C48 C49 H49 119.5 .
C50 C49 H49 119.5 .
C49 C50 C45 120.7(4) .
C49 C50 H50 119.7 .
C45 C50 H50 119.7 .
C52 C51 C56 119.5(4) .
C52 C51 C44 118.6(4) .
C56 C51 C44 121.9(4) .
C51 C52 C53 120.3(5) .
C51 C52 H52 119.8 .
C53 C52 H52 119.8 .
C54 C53 C52 120.1(5) .
C54 C53 H53 120.0 .
C52 C53 H53 120.0 .
C53 C54 C55 119.4(4) .
C53 C54 H54 120.3 .
C55 C54 H54 120.3 .
C54 C55 C56 121.8(5) .
C54 C55 H55 119.1 .
C56 C55 H55 119.1 .
C51 C56 C55 118.8(5) .
C51 C56 H56 120.6 .
C55 C56 H56 120.6 .

loop_
_geom_bond_atom_site_label_1
_geom_bond_atom_site_label_2
_geom_bond_distance
_geom_bond_site_symmetry_2
C57 Cl1 1.578(10) .
C57 Cl2 1.596(10) .
C57 Cl3 1.607(10) .
C57 H57 0.9800 .
Cl3 Cl2 2.393(18) .
Cl3 Cl2 2.46(3) 2_667
Cl2 Cl3 2.46(3) 2_667
C1 C2 1.376(6) .
C1 C6 1.395(6) .
C1 H1 0.9300 .
C2 C3 1.367(7) .
C2 H2 0.9300 .
C3 C4 1.375(7) .
C3 H3 0.9300 .
C4 C5 1.391(6) .
C4 H4 0.9300 .
C5 C6 1.393(6) .
C5 H5 0.9300 .
C6 C7 1.489(5) .
C7 C8 1.369(5) .
C7 C21 1.486(5) .
C8 C15 1.494(5) .
C8 C9 1.508(5) .
C9 C10 1.386(5) .
C9 C14 1.400(6) .
C10 C11 1.379(6) .
C10 H10 0.9300 .
C11 C12 1.351(7) .
C11 H11 0.9300 .
C12 C13 1.369(7) .
C12 H12 0.9300 .
C13 C14 1.382(6) .
C13 H13 0.9300 .
C14 H14 0.9300 .
C15 C20 1.373(6) .
C15 C16 1.386(5) .
C16 C17 1.389(6) .
C16 H16 0.9300 .
C17 C18 1.358(6) .
C17 H17 0.9300 .
C18 C19 1.373(7) .
C18 H18 0.9300 .
C19 C20 1.386(6) .
C19 H19 0.9300 .
C20 H20 0.9300 .
C21 C22 1.379(5) .
C21 C26 1.390(5) .
C22 C23 1.379(5) .
C22 H22 0.9300 .
C23 C24 1.397(5) .
C23 H23 0.9300 .
C24 C25 1.385(6) .
C24 C27 1.480(5) .
C25 C26 1.383(6) .
C25 H25 0.9300 .
C26 H26 0.9300 .
C27 C30 1.405(5) .
C27 C28' 1.623(4) .
C28 C29 1.626(4) .
C28 H28 0.9300 .
C28' H28' 0.9300 .
C29 C30 1.400(5) .
C29 C31 1.480(5) .
C30 H30 0.9300 .
C31 C36 1.393(5) .
C31 C32 1.397(5) .
C32 C33 1.367(5) .
C32 H32 0.9300 .
C33 C34 1.387(5) .
C33 H33 0.9300 .
C34 C35 1.381(5) .
C34 C37 1.511(4) .
C35 C36 1.378(5) .
C35 H35 0.9300 .
C36 H36 0.9300 .
C37 C44 1.354(5) .
C37 C38 1.486(5) .
C38 C43 1.394(6) .
C38 C39 1.401(5) .
C39 C40 1.363(6) .
C39 H39 0.9300 .
C40 C41 1.380(7) .
C40 H40 0.9300 .
C41 C42 1.375(6) .
C41 H41 0.9300 .
C42 C43 1.382(6) .
C42 H42 0.9300 .
C43 H43 0.9300 .
C44 C45 1.487(5) .
C44 C51 1.500(5) .
C45 C46 1.392(5) .
C45 C50 1.402(5) .
C46 C47 1.367(6) .
C46 H46 0.9300 .
C47 C48 1.388(6) .
C47 H47 0.9300 .
C48 C49 1.359(6) .
C48 H48 0.9300 .
C49 C50 1.381(6) .
C49 H49 0.9300 .
C50 H50 0.9300 .
C51 C52 1.385(6) .
C51 C56 1.390(6) .
C52 C53 1.399(6) .
C52 H52 0.9300 .
C53 C54 1.368(8) .
C53 H53 0.9300 .
C54 C55 1.371(8) .
C54 H54 0.9300 .
C55 C56 1.392(6) .
C55 H55 0.9300 .
C56 H56 0.9300 .

loop_
_geom_torsion_atom_site_label_1
_geom_torsion_atom_site_label_2
_geom_torsion_atom_site_label_3
_geom_torsion_atom_site_label_4
_geom_torsion
_geom_torsion_site_symmetry_1
_geom_torsion_site_symmetry_4
Cl1 C57 Cl3 Cl2 109.9(15) . .
Cl1 C57 Cl3 Cl2 156.3(16) . 2_667
Cl2 C57 Cl3 Cl2 46.4(18) . 2_667
Cl1 C57 Cl2 Cl3 -106.1(15) . .
Cl1 C57 Cl2 Cl3 -154.4(17) . 2_667
Cl3 C57 Cl2 Cl3 -48.3(19) . 2_667
Cl2 Cl3 Cl2 C57 -141.0(16) 2_667 .
C57 Cl3 Cl2 Cl3 141.0(16) . 2_667
Cl2 Cl3 Cl2 Cl3 0.000(1) 2_667 2_667
C6 C1 C2 C3 0.3(7) . .
C1 C2 C3 C4 1.0(8) . .
C2 C3 C4 C5 -0.7(8) . .
C3 C4 C5 C6 -0.9(7) . .
C4 C5 C6 C1 2.1(6) . .
C4 C5 C6 C7 -177.3(4) . .
C2 C1 C6 C5 -1.8(6) . .
C2 C1 C6 C7 177.6(4) . .
C5 C6 C7 C8 51.7(6) . .
C1 C6 C7 C8 -127.7(4) . .
C5 C6 C7 C21 -128.1(4) . .
C1 C6 C7 C21 52.5(5) . .
C21 C7 C8 C15 5.3(6) . .
C6 C7 C8 C15 -174.4(4) . .
C21 C7 C8 C9 -173.9(3) . .
C6 C7 C8 C9 6.4(6) . .
C7 C8 C9 C10 47.6(5) . .
C15 C8 C9 C10 -131.6(4) . .
C7 C8 C9 C14 -132.3(4) . .
C15 C8 C9 C14 48.4(5) . .
C14 C9 C10 C11 2.1(5) . .
C8 C9 C10 C11 -177.9(3) . .
C9 C10 C11 C12 -1.4(6) . .
C10 C11 C12 C13 -0.5(6) . .
C11 C12 C13 C14 1.6(7) . .
C12 C13 C14 C9 -0.9(6) . .
C10 C9 C14 C13 -1.0(6) . .
C8 C9 C14 C13 179.0(3) . .
C7 C8 C15 C20 45.7(6) . .
C9 C8 C15 C20 -135.0(4) . .
C7 C8 C15 C16 -134.4(4) . .
C9 C8 C15 C16 44.9(5) . .
C20 C15 C16 C17 -0.7(7) . .
C8 C15 C16 C17 179.4(4) . .
C15 C16 C17 C18 -0.3(7) . .
C16 C17 C18 C19 1.5(8) . .
C17 C18 C19 C20 -1.8(9) . .
C16 C15 C20 C19 0.4(8) . .
C8 C15 C20 C19 -179.7(5) . .
C18 C19 C20 C15 0.9(9) . .
C8 C7 C21 C22 62.4(6) . .
C6 C7 C21 C22 -117.8(4) . .
C8 C7 C21 C26 -119.5(5) . .
C6 C7 C21 C26 60.3(5) . .
C26 C21 C22 C23 -0.4(6) . .
C7 C21 C22 C23 177.8(4) . .
C21 C22 C23 C24 2.0(6) . .
C22 C23 C24 C25 -2.2(6) . .
C22 C23 C24 C27 177.6(3) . .
C23 C24 C25 C26 0.9(7) . .
C27 C24 C25 C26 -178.8(4) . .
C24 C25 C26 C21 0.6(8) . .
C22 C21 C26 C25 -0.8(7) . .
C7 C21 C26 C25 -179.1(4) . .
C25 C24 C27 C30 4.8(6) . .
C23 C24 C27 C30 -175.0(4) . .
C25 C24 C27 C28' -176.7(4) . .
C23 C24 C27 C28' 3.5(5) . .
C31 C29 C30 C27 -178.5(3) . .
C28 C29 C30 C27 -1.5(4) . .
C24 C27 C30 C29 176.2(3) . .
C28' C27 C30 C29 -2.5(4) . .
C30 C29 C31 C36 -37.6(6) . .
C28 C29 C31 C36 145.8(4) . .
C30 C29 C31 C32 141.1(4) . .
C28 C29 C31 C32 -35.5(5) . .
C36 C31 C32 C33 1.4(6) . .
C29 C31 C32 C33 -177.3(4) . .
C31 C32 C33 C34 0.0(6) . .
C32 C33 C34 C35 -2.0(6) . .
C32 C33 C34 C37 174.0(4) . .
C33 C34 C35 C36 2.6(6) . .
C37 C34 C35 C36 -173.3(4) . .
C34 C35 C36 C31 -1.2(7) . .
C32 C31 C36 C35 -0.8(6) . .
C29 C31 C36 C35 178.0(4) . .
C35 C34 C37 C44 -53.1(6) . .
C33 C34 C37 C44 131.1(4) . .
C35 C34 C37 C38 123.2(4) . .
C33 C34 C37 C38 -52.7(5) . .
C44 C37 C38 C43 128.2(4) . .
C34 C37 C38 C43 -48.1(5) . .
C44 C37 C38 C39 -50.1(5) . .
C34 C37 C38 C39 133.6(4) . .
C43 C38 C39 C40 -3.4(6) . .
C37 C38 C39 C40 174.9(4) . .
C38 C39 C40 C41 -0.2(7) . .
C39 C40 C41 C42 3.0(7) . .
C40 C41 C42 C43 -1.9(7) . .
C41 C42 C43 C38 -1.9(6) . .
C39 C38 C43 C42 4.5(6) . .
C37 C38 C43 C42 -174.0(3) . .
C38 C37 C44 C45 177.9(3) . .
C34 C37 C44 C45 -6.1(6) . .
C38 C37 C44 C51 -1.1(6) . .
C34 C37 C44 C51 174.8(3) . .
C37 C44 C45 C46 -44.1(6) . .
C51 C44 C45 C46 135.0(4) . .
C37 C44 C45 C50 137.4(4) . .
C51 C44 C45 C50 -43.5(5) . .
C50 C45 C46 C47 0.0(5) . .
C44 C45 C46 C47 -178.4(4) . .
C45 C46 C47 C48 -1.2(6) . .
C46 C47 C48 C49 1.2(7) . .
C47 C48 C49 C50 -0.2(7) . .
C48 C49 C50 C45 -1.0(7) . .
C46 C45 C50 C49 1.0(6) . .
C44 C45 C50 C49 179.6(4) . .
C37 C44 C51 C52 120.6(4) . .
C45 C44 C51 C52 -58.5(5) . .
C37 C44 C51 C56 -61.0(5) . .
C45 C44 C51 C56 119.9(4) . .
C56 C51 C52 C53 3.1(6) . .
C44 C51 C52 C53 -178.5(4) . .
C51 C52 C53 C54 -1.3(7) . .
C52 C53 C54 C55 -1.4(8) . .
C53 C54 C55 C56 2.3(8) . .
C52 C51 C56 C55 -2.3(6) . .
C44 C51 C56 C55 179.4(4) . .
C54 C55 C56 C51 -0.4(7) . .
